data_2231144
loop_
_publ_author_name
'Rosepriya, S.'
'Venkatesh Perumal, M.'
'Thiruvalluvar, A.'
'Jayabharathi, J.'
'Butcher, R. J.'
'Jasinski, J. P.'
'Golen, J. A.'

_publ_section_title
;
 2-(4-Fluorophenyl)-1-phenyl-1<i>H</i>-imidazo[4,5-<i>f</i>][1,10]phenanthroline
 monohydrate
;
_journal_coeditor_code HG5061
_journal_issue 8
_journal_name_full 'Acta Crystallographica Section E'
_journal_page_first o1965
_journal_paper_doi 10.1107/S1600536811026328
_journal_volume 67
_journal_year 2011
_chemical_formula_iupac 'C25 H15 F N4, H2 O'
_chemical_formula_moiety 'C25 H15 F N4, H2 O'
_chemical_formula_structural 'C25 H15 F N4, H2 O'
_chemical_formula_sum 'C25 H17 F N4 O'
_chemical_formula_weight 408.43
_chemical_melting_point 567
_chemical_name_common 1H-imidazole
_chemical_name_systematic
;
2-(4-Fluorophenyl)-1-phenyl-1<i>H</i>-imidazo[4,5-<i>f</i>][1,10]phenanthroline
monohydrate
;
_space_group_IT_number 2
_symmetry_cell_setting triclinic
_symmetry_space_group_name_Hall '-P 1'
_symmetry_space_group_name_H-M 'P -1'
_atom_sites_solution_hydrogens geom
_atom_sites_solution_primary direct
_atom_sites_solution_secondary difmap
_cell_angle_alpha 86.987(7)
_cell_angle_beta 75.950(8)
_cell_angle_gamma 82.396(8)
_cell_formula_units_Z 2
_cell_length_a 9.0103(10)
_cell_length_b 10.0946(9)
_cell_length_c 11.3994(9)
_cell_measurement_reflns_used 4456
_cell_measurement_temperature 170(2)
_cell_measurement_theta_max 71.58
_cell_measurement_theta_min 3.99
_cell_volume 996.75(17)
_computing_cell_refinement 'CrysAlis PRO (Oxford Diffraction, 2010)'
_computing_data_collection 'CrysAlis PRO (Oxford Diffraction, 2010)'
_computing_data_reduction 'CrysAlis RED (Oxford Diffraction, 2010)'
_computing_molecular_graphics 'ORTEP-3 (Farrugia, 1997) and PLATON (Spek, 2009)'
_computing_publication_material 'PLATON (Spek, 2009)'
_computing_structure_refinement 'SHELXL97 (Sheldrick, 2008)'
_computing_structure_solution 'SHELXS97 (Sheldrick, 2008)'
_diffrn_ambient_temperature 170(2)
_diffrn_detector_area_resol_mean 16.1500
_diffrn_measured_fraction_theta_full 0.992
_diffrn_measured_fraction_theta_max 0.966
_diffrn_measurement_device_type 'Oxford Diffraction Xcalibur Eos Gemini'
_diffrn_measurement_method \w
_diffrn_radiation_monochromator graphite
_diffrn_radiation_source 'Enhance (Cu) X-ray Source'
_diffrn_radiation_type CuK\a
_diffrn_radiation_wavelength 1.54178
_diffrn_reflns_av_R_equivalents 0.0133
_diffrn_reflns_av_sigmaI/netI 0.0176
_diffrn_reflns_limit_h_max 10
_diffrn_reflns_limit_h_min -10
_diffrn_reflns_limit_k_max 11
_diffrn_reflns_limit_k_min -12
_diffrn_reflns_limit_l_max 9
_diffrn_reflns_limit_l_min -13
_diffrn_reflns_number 6315
_diffrn_reflns_theta_full 67.50
_diffrn_reflns_theta_max 71.72
_diffrn_reflns_theta_min 4.00
_exptl_absorpt_coefficient_mu 0.753
_exptl_absorpt_correction_T_max 0.8640
_exptl_absorpt_correction_T_min 0.7838
_exptl_absorpt_correction_type multi-scan
_exptl_absorpt_process_details
;
(CrysAlis RED; Oxford Diffraction, 2010)
;
_exptl_crystal_colour pale-yellow
_exptl_crystal_density_diffrn 1.361
_exptl_crystal_density_method 'Not Measured'
_exptl_crystal_description block
_exptl_crystal_F_000 424
_exptl_crystal_size_max 0.34
_exptl_crystal_size_mid 0.25
_exptl_crystal_size_min 0.20
_refine_diff_density_max 0.200
_refine_diff_density_min -0.196
_refine_ls_extinction_method none
_refine_ls_goodness_of_fit_ref 1.036
_refine_ls_hydrogen_treatment mixed
_refine_ls_matrix_type full
_refine_ls_number_parameters 288
_refine_ls_number_reflns 3765
_refine_ls_number_restraints 0
_refine_ls_restrained_S_all 1.036
_refine_ls_R_factor_all 0.0463
_refine_ls_R_factor_gt 0.0423
_refine_ls_shift/su_max 0.001
_refine_ls_shift/su_max_lt 0.001
_refine_ls_shift/su_mean 0.000
_refine_ls_structure_factor_coef Fsqd
_refine_ls_weighting_details 'calc w=1/[\s^2^(Fo^2^)+(0.0685P)^2^+0.1908P] where P=(Fo^2^+2Fc^2^)/3'
_refine_ls_weighting_scheme calc
_refine_ls_wR_factor_gt 0.1174
_refine_ls_wR_factor_ref 0.1215
_reflns_number_gt 3382
_reflns_number_total 3765
_reflns_threshold_expression I>2\s(I)
_cod_data_source_file hg5061.cif
_cod_data_source_block I
_cod_database_code 2231144
_cod_database_fobs_code 2231144

loop_
_symmetry_equiv_pos_site_id
_symmetry_equiv_pos_as_xyz
1 x,y,z
2 -x,-y,-z

loop_
_atom_site_aniso_label
_atom_site_aniso_U_11
_atom_site_aniso_U_22
_atom_site_aniso_U_33
_atom_site_aniso_U_12
_atom_site_aniso_U_13
_atom_site_aniso_U_23
F4 0.0789(7) 0.0849(8) 0.0670(7) -0.0159(6) -0.0147(5) 0.0469(6)
N1 0.0323(5) 0.0407(6) 0.0329(5) -0.0076(4) -0.0042(4) 0.0066(4)
N3 0.0338(5) 0.0466(6) 0.0347(6) -0.0061(5) -0.0048(4) 0.0066(5)
N10 0.0500(7) 0.0548(7) 0.0476(7) -0.0085(6) -0.0071(6) 0.0181(6)
N13 0.0477(7) 0.0549(7) 0.0423(7) -0.0139(6) 0.0011(5) 0.0114(5)
C2 0.0354(7) 0.0406(7) 0.0339(6) -0.0068(5) -0.0064(5) 0.0039(5)
C4 0.0339(6) 0.0431(7) 0.0327(6) -0.0092(5) -0.0049(5) 0.0032(5)
C5 0.0351(7) 0.0405(7) 0.0312(6) -0.0105(5) -0.0044(5) 0.0036(5)
C6 0.0367(7) 0.0397(7) 0.0351(7) -0.0090(5) -0.0071(5) 0.0033(5)
C7 0.0391(7) 0.0484(8) 0.0470(8) -0.0078(6) -0.0062(6) 0.0098(6)
C8 0.0433(8) 0.0537(9) 0.0601(10) -0.0023(7) -0.0123(7) 0.0129(7)
C9 0.0563(9) 0.0576(9) 0.0580(10) -0.0043(7) -0.0143(7) 0.0240(8)
C11 0.0428(7) 0.0399(7) 0.0351(7) -0.0103(5) -0.0071(5) 0.0056(5)
C12 0.0416(7) 0.0430(7) 0.0338(6) -0.0125(6) -0.0028(5) 0.0029(5)
C14 0.0451(8) 0.0644(10) 0.0483(8) -0.0177(7) 0.0070(7) 0.0100(7)
C15 0.0373(8) 0.0648(10) 0.0515(9) -0.0111(7) 0.0017(6) 0.0001(7)
C16 0.0380(7) 0.0548(8) 0.0419(7) -0.0089(6) -0.0046(6) 0.0028(6)
C17 0.0359(7) 0.0444(7) 0.0331(6) -0.0109(5) -0.0041(5) 0.0004(5)
C18 0.0319(6) 0.0381(6) 0.0333(6) -0.0071(5) -0.0036(5) 0.0088(5)
C19 0.0395(7) 0.0519(8) 0.0383(7) -0.0120(6) -0.0064(5) 0.0036(6)
C20 0.0367(7) 0.0685(10) 0.0508(9) -0.0165(7) -0.0106(6) 0.0108(7)
C21 0.0335(7) 0.0713(10) 0.0498(9) -0.0014(7) 0.0024(6) 0.0092(7)
C22 0.0498(9) 0.0608(9) 0.0434(8) -0.0001(7) 0.0012(6) -0.0046(7)
C23 0.0432(7) 0.0471(7) 0.0413(7) -0.0075(6) -0.0076(6) -0.0007(6)
C24 0.0384(7) 0.0398(7) 0.0328(6) -0.0035(5) -0.0029(5) 0.0039(5)
C25 0.0512(8) 0.0472(8) 0.0424(7) -0.0147(6) -0.0150(6) 0.0086(6)
C26 0.0563(9) 0.0503(8) 0.0488(8) -0.0194(7) -0.0087(7) 0.0118(7)
C27 0.0566(9) 0.0513(8) 0.0429(8) -0.0032(7) -0.0046(7) 0.0181(7)
C28 0.0437(8) 0.0697(10) 0.0507(9) -0.0003(7) -0.0105(7) 0.0206(8)
C29 0.0350(7) 0.0579(9) 0.0474(8) -0.0049(6) -0.0047(6) 0.0143(7)
O1W 0.0730(9) 0.0857(10) 0.0516(8) -0.0067(7) -0.0022(6) 0.0075(6)

loop_
_atom_site_type_symbol
_atom_site_label
_atom_site_fract_x
_atom_site_fract_y
_atom_site_fract_z
_atom_site_U_iso_or_equiv
_atom_site_thermal_displace_type
_atom_site_calc_flag
_atom_site_refinement_flags
_atom_site_occupancy
F F4 0.97668(13) -0.28116(12) 0.54415(10) 0.0786(4) Uani d . 1.000
N N1 0.92907(12) 0.16988(11) 0.12069(9) 0.0359(3) Uani d . 1.000
N N3 1.18158(12) 0.09894(11) 0.08946(10) 0.0391(3) Uani d . 1.000
N N10 1.01571(15) 0.48776(13) -0.23133(12) 0.0521(4) Uani d . 1.000
N N13 1.31915(15) 0.39690(13) -0.26380(11) 0.0501(4) Uani d . 1.000
C C2 1.04372(15) 0.08612(13) 0.15819(11) 0.0369(4) Uani d . 1.000
C C4 1.15633(15) 0.19490(13) 0.00436(11) 0.0368(4) Uani d . 1.000
C C5 1.00239(15) 0.24120(13) 0.02073(11) 0.0358(4) Uani d . 1.000
C C6 0.94466(15) 0.34434(13) -0.05427(12) 0.0372(4) Uani d . 1.000
C C7 0.79054(17) 0.40253(15) -0.03881(14) 0.0457(4) Uani d . 1.000
C C8 0.75310(18) 0.49897(16) -0.11884(15) 0.0532(5) Uani d . 1.000
C C9 0.8689(2) 0.53716(17) -0.21396(16) 0.0584(5) Uani d . 1.000
C C11 1.05532(16) 0.39312(13) -0.15231(12) 0.0394(4) Uani d . 1.000
C C12 1.21950(16) 0.34406(14) -0.17030(12) 0.0400(4) Uani d . 1.000
C C14 1.46849(18) 0.35781(17) -0.27695(15) 0.0551(5) Uani d . 1.000
C C15 1.52874(18) 0.26431(17) -0.20121(15) 0.0529(5) Uani d . 1.000
C C16 1.42936(16) 0.20624(16) -0.10893(13) 0.0456(4) Uani d . 1.000
C C17 1.27071(15) 0.24631(14) -0.09146(12) 0.0380(4) Uani d . 1.000
C C18 0.76897(14) 0.19088(13) 0.18319(11) 0.0353(3) Uani d . 1.000
C C19 0.66066(16) 0.13798(15) 0.13745(13) 0.0433(4) Uani d . 1.000
C C20 0.50721(17) 0.15814(17) 0.19911(14) 0.0515(5) Uani d . 1.000
C C21 0.46428(17) 0.22966(18) 0.30488(15) 0.0545(5) Uani d . 1.000
C C22 0.57309(18) 0.28226(17) 0.34889(14) 0.0540(5) Uani d . 1.000
C C23 0.72683(17) 0.26361(14) 0.28769(13) 0.0441(4) Uani d . 1.000
C C24 1.01826(15) -0.00849(13) 0.26178(12) 0.0383(4) Uani d . 1.000
C C25 0.88803(18) -0.07485(15) 0.29655(13) 0.0458(4) Uani d . 1.000
C C26 0.87439(19) -0.16753(16) 0.39112(14) 0.0518(5) Uani d . 1.000
C C27 0.99130(19) -0.19174(16) 0.45003(14) 0.0525(5) Uani d . 1.000
C C28 1.12160(18) -0.12905(18) 0.41907(15) 0.0563(5) Uani d . 1.000
C C29 1.13416(16) -0.03709(16) 0.32457(14) 0.0483(5) Uani d . 1.000
O O1W 0.26297(19) 0.49467(15) 0.50499(13) 0.0729(5) Uani d . 1.000
H H7 0.71305 0.37486 0.02691 0.0549 Uiso calc R 1.000
H H8 0.64960 0.53925 -0.10958 0.0639 Uiso calc R 1.000
H H9 0.84085 0.60287 -0.27007 0.0701 Uiso calc R 1.000
H H14 1.53858 0.39588 -0.34194 0.0662 Uiso calc R 1.000
H H15 1.63700 0.24125 -0.21342 0.0636 Uiso calc R 1.000
H H16 1.46717 0.13990 -0.05757 0.0547 Uiso calc R 1.000
H H19 0.69131 0.08871 0.06496 0.0519 Uiso calc R 1.000
H H20 0.43144 0.12293 0.16887 0.0618 Uiso calc R 1.000
H H21 0.35903 0.24259 0.34746 0.0654 Uiso calc R 1.000
H H22 0.54251 0.33145 0.42142 0.0647 Uiso calc R 1.000
H H23 0.80214 0.30036 0.31725 0.0529 Uiso calc R 1.000
H H25 0.80786 -0.05634 0.25498 0.0549 Uiso calc R 1.000
H H26 0.78593 -0.21339 0.41473 0.0621 Uiso calc R 1.000
H H28 1.20088 -0.14836 0.46145 0.0675 Uiso calc R 1.000
H H29 1.22349 0.00773 0.30171 0.0580 Uiso calc R 1.000
H H1W 0.260(3) 0.470(3) 0.588(3) 0.115(9) Uiso d . 1.000
H H2W 0.161(4) 0.521(3) 0.507(3) 0.115(10) Uiso d . 1.000

loop_
_atom_type_symbol
_atom_type_description
_atom_type_scat_dispersion_real
_atom_type_scat_dispersion_imag
_atom_type_scat_source
C C 0.0181 0.0091 ' International Tables Vol C Tables 4.2.6.8 and 6.1.1.4'
H H 0.0000 0.0000 ' International Tables Vol C Tables 4.2.6.8 and 6.1.1.4'
F F 0.0727 0.0534 ' International Tables Vol C Tables 4.2.6.8 and 6.1.1.4'
N N 0.0311 0.0180 ' International Tables Vol C Tables 4.2.6.8 and 6.1.1.4'
O O 0.0492 0.0322 ' International Tables Vol C Tables 4.2.6.8 and 6.1.1.4'

loop_
_geom_angle_atom_site_label_1
_geom_angle_atom_site_label_2
_geom_angle_atom_site_label_3
_geom_angle
_geom_angle_publ_flag
H1W O1W H2W 102(3) no
C2 N1 C18 126.14(10) no
C5 N1 C18 127.06(11) no
C2 N1 C5 106.32(11) no
C2 N3 C4 104.84(11) no
C9 N10 C11 117.97(14) no
C12 N13 C14 118.04(13) no
N1 C2 N3 112.21(11) no
N1 C2 C24 125.07(12) no
N3 C2 C24 122.72(12) no
N3 C4 C5 111.71(11) no
N3 C4 C17 126.82(12) no
C5 C4 C17 121.46(12) no
N1 C5 C6 131.96(13) no
C4 C5 C6 123.11(12) no
N1 C5 C4 104.91(11) no
C5 C6 C11 116.29(12) no
C7 C6 C11 117.27(12) no
C5 C6 C7 126.43(13) no
C6 C7 C8 119.59(14) no
C7 C8 C9 118.83(16) no
N10 C9 C8 124.07(16) no
N10 C11 C12 116.99(12) no
C6 C11 C12 120.77(12) no
N10 C11 C6 122.22(13) no
N13 C12 C11 117.77(12) no
C11 C12 C17 120.63(12) no
N13 C12 C17 121.60(13) no
N13 C14 C15 123.90(15) no
C14 C15 C16 118.82(15) no
C15 C16 C17 118.81(14) no
C4 C17 C12 117.64(13) no
C4 C17 C16 123.59(13) no
C12 C17 C16 118.76(13) no
N1 C18 C19 119.61(11) no
N1 C18 C23 118.92(12) no
C19 C18 C23 121.47(13) no
C18 C19 C20 118.93(13) no
C19 C20 C21 119.92(15) no
C20 C21 C22 120.50(15) no
C21 C22 C23 120.18(15) no
C18 C23 C22 118.99(14) no
C2 C24 C25 123.33(13) no
C2 C24 C29 117.98(13) no
C25 C24 C29 118.63(13) no
C24 C25 C26 120.54(15) no
C25 C26 C27 118.54(16) no
F4 C27 C26 118.50(15) no
C26 C27 C28 123.04(15) no
F4 C27 C28 118.46(15) no
C27 C28 C29 117.95(15) no
C24 C29 C28 121.30(14) no
C8 C7 H7 120.00 no
C6 C7 H7 120.00 no
C9 C8 H8 121.00 no
C7 C8 H8 121.00 no
N10 C9 H9 118.00 no
C8 C9 H9 118.00 no
N13 C14 H14 118.00 no
C15 C14 H14 118.00 no
C16 C15 H15 121.00 no
C14 C15 H15 121.00 no
C15 C16 H16 121.00 no
C17 C16 H16 121.00 no
C20 C19 H19 121.00 no
C18 C19 H19 121.00 no
C19 C20 H20 120.00 no
C21 C20 H20 120.00 no
C22 C21 H21 120.00 no
C20 C21 H21 120.00 no
C21 C22 H22 120.00 no
C23 C22 H22 120.00 no
C22 C23 H23 121.00 no
C18 C23 H23 121.00 no
C24 C25 H25 120.00 no
C26 C25 H25 120.00 no
C27 C26 H26 121.00 no
C25 C26 H26 121.00 no
C27 C28 H28 121.00 no
C29 C28 H28 121.00 no
C24 C29 H29 119.00 no
C28 C29 H29 119.00 no

loop_
_geom_bond_atom_site_label_1
_geom_bond_atom_site_label_2
_geom_bond_distance
_geom_bond_publ_flag
F4 C27 1.358(2) no
O1W H1W 0.96(3) no
O1W H2W 0.92(4) no
N1 C18 1.4386(17) no
N1 C2 1.3821(17) no
N1 C5 1.3883(16) no
N3 C4 1.3716(17) no
N3 C2 1.3164(18) no
N10 C11 1.3516(19) no
N10 C9 1.322(2) no
N13 C12 1.3524(19) no
N13 C14 1.325(2) no
C2 C24 1.4721(18) no
C4 C5 1.374(2) no
C4 C17 1.4353(19) no
C5 C6 1.4369(19) no
C6 C11 1.4201(19) no
C6 C7 1.407(2) no
C7 C8 1.365(2) no
C8 C9 1.388(2) no
C11 C12 1.465(2) no
C12 C17 1.408(2) no
C14 C15 1.392(2) no
C15 C16 1.367(2) no
C16 C17 1.401(2) no
C18 C23 1.3787(19) no
C18 C19 1.387(2) no
C19 C20 1.384(2) no
C20 C21 1.384(2) no
C21 C22 1.378(2) no
C22 C23 1.384(2) no
C24 C29 1.396(2) no
C24 C25 1.392(2) no
C25 C26 1.383(2) no
C26 C27 1.371(2) no
C27 C28 1.369(2) no
C28 C29 1.378(2) no
C7 H7 0.9500 no
C8 H8 0.9500 no
C9 H9 0.9500 no
C14 H14 0.9500 no
C15 H15 0.9500 no
C16 H16 0.9500 no
C19 H19 0.9500 no
C20 H20 0.9500 no
C21 H21 0.9500 no
C22 H22 0.9500 no
C23 H23 0.9500 no
C25 H25 0.9500 no
C26 H26 0.9500 no
C28 H28 0.9500 no
C29 H29 0.9500 no

loop_
_geom_hbond_atom_site_label_D
_geom_hbond_atom_site_label_H
_geom_hbond_atom_site_label_A
_geom_hbond_site_symmetry_A
_geom_hbond_distance_DH
_geom_hbond_distance_HA
_geom_hbond_distance_DA
_geom_hbond_angle_DHA
_geom_hbond_publ_flag
O1W H1W N10 1_456 0.96(3) 2.62(3) 3.282(2) 127(2) yes
O1W H1W N13 1_456 0.96(3) 1.97(3) 2.902(2) 163(3) yes
O1W H2W F4 1_465 0.92(4) 2.41(3) 3.159(2) 139(3) yes
C9 H9 F4 1_564 0.95 2.49 3.248(2) 136 yes
C14 H14 O1W 2_765 0.95 2.56 3.510(2) 176 yes
C19 H19 N3 2_755 0.95 2.61 3.5209(19) 162 yes

loop_
_geom_torsion_atom_site_label_1
_geom_torsion_atom_site_label_2
_geom_torsion_atom_site_label_3
_geom_torsion_atom_site_label_4
_geom_torsion
_geom_torsion_publ_flag
C5 N1 C2 N3 -0.42(15) no
C5 N1 C2 C24 -179.84(12) no
C18 N1 C2 N3 -172.89(12) no
C18 N1 C2 C24 7.7(2) no
C2 N1 C5 C4 0.35(14) no
C2 N1 C5 C6 -178.18(14) no
C18 N1 C5 C4 172.74(12) no
C18 N1 C5 C6 -5.8(2) no
C2 N1 C18 C19 -107.55(15) no
C2 N1 C18 C23 72.48(17) no
C5 N1 C18 C19 81.51(17) no
C5 N1 C18 C23 -98.46(16) no
C4 N3 C2 N1 0.29(15) no
C4 N3 C2 C24 179.73(12) no
C2 N3 C4 C5 -0.05(14) no
C2 N3 C4 C17 179.34(13) no
C11 N10 C9 C8 0.8(2) no
C9 N10 C11 C6 1.3(2) no
C9 N10 C11 C12 -177.42(14) no
C14 N13 C12 C11 176.69(13) no
C14 N13 C12 C17 -2.6(2) no
C12 N13 C14 C15 0.9(2) no
N1 C2 C24 C25 33.4(2) no
N1 C2 C24 C29 -149.58(14) no
N3 C2 C24 C25 -146.01(14) no
N3 C2 C24 C29 31.05(19) no
N3 C4 C5 N1 -0.20(15) no
N3 C4 C5 C6 178.50(12) no
C17 C4 C5 N1 -179.62(12) no
C17 C4 C5 C6 -0.9(2) no
N3 C4 C17 C12 179.23(13) no
N3 C4 C17 C16 -2.0(2) no
C5 C4 C17 C12 -1.4(2) no
C5 C4 C17 C16 177.37(14) no
N1 C5 C6 C7 2.4(2) no
N1 C5 C6 C11 -178.60(13) no
C4 C5 C6 C7 -175.86(14) no
C4 C5 C6 C11 3.10(19) no
C5 C6 C7 C8 -179.24(14) no
C11 C6 C7 C8 1.8(2) no
C5 C6 C11 N10 178.39(13) no
C5 C6 C11 C12 -2.95(19) no
C7 C6 C11 N10 -2.6(2) no
C7 C6 C11 C12 176.11(13) no
C6 C7 C8 C9 0.0(2) no
C7 C8 C9 N10 -1.4(3) no
N10 C11 C12 N13 0.22(19) no
N10 C11 C12 C17 179.47(13) no
C6 C11 C12 N13 -178.51(13) no
C6 C11 C12 C17 0.7(2) no
N13 C12 C17 C4 -179.27(13) no
N13 C12 C17 C16 1.9(2) no
C11 C12 C17 C4 1.5(2) no
C11 C12 C17 C16 -177.36(13) no
N13 C14 C15 C16 1.5(3) no
C14 C15 C16 C17 -2.1(2) no
C15 C16 C17 C4 -178.24(14) no
C15 C16 C17 C12 0.6(2) no
N1 C18 C19 C20 179.50(13) no
C23 C18 C19 C20 -0.5(2) no
N1 C18 C23 C22 -179.07(13) no
C19 C18 C23 C22 1.0(2) no
C18 C19 C20 C21 -0.3(2) no
C19 C20 C21 C22 0.6(3) no
C20 C21 C22 C23 -0.2(3) no
C21 C22 C23 C18 -0.6(2) no
C2 C24 C25 C26 176.81(13) no
C29 C24 C25 C26 -0.2(2) no
C2 C24 C29 C28 -177.09(14) no
C25 C24 C29 C28 0.1(2) no
C24 C25 C26 C27 0.4(2) no
C25 C26 C27 F4 178.94(14) no
C25 C26 C27 C28 -0.5(2) no
F4 C27 C28 C29 -179.07(15) no
C26 C27 C28 C29 0.3(3) no
C27 C28 C29 C24 -0.2(2) no

loop_
_cod_related_entry_id
_cod_related_entry_database
_cod_related_entry_code
1 ChemSpider 30656851
